data_7001039
loop_
_publ_author_name
'Kaufmann, Linda'
'Breunig, Jens-Michael'
'Vitze, Hannes'
'Sch\"odel, Frauke'
'Nowik, Israel'
'Pichlmaier, Markus'
'Bolte, Michael'
'Lerner, Hans-Wolfram'
'Winter, Rainer F.'
'Herber, Rolfe H.'
'Wagner, Matthias'

_publ_section_title
;
 Electronic communication in oligonuclear ferrocene complexes with
 anionic four-coordinate boron bridges
;
_journal_coden_ASTM DTARAF
_journal_issue 16
_journal_name_full 'Dalton Transactions'
_journal_page_first 2940
_journal_page_last 2950
_journal_paper_doi 10.1039/b821406a
_journal_year 2009
_chemical_formula_sum 'C22 H19 B Fe'
_chemical_formula_weight 350.03
_space_group_IT_number 78
_symmetry_cell_setting tetragonal
_symmetry_space_group_name_Hall 'P 4cw'
_symmetry_space_group_name_H-M 'P 43'
_atom_sites_solution_hydrogens geom
_atom_sites_solution_primary direct
_atom_sites_solution_secondary difmap
_audit_creation_method SHELXL-97
_cell_angle_alpha 90.00
_cell_angle_beta 90.00
_cell_angle_gamma 90.00
_cell_formula_units_Z 4
_cell_length_a 11.2142(7)
_cell_length_b 11.2142(7)
_cell_length_c 13.5550(11)
_cell_measurement_reflns_used 19752
_cell_measurement_temperature 173(2)
_cell_measurement_theta_max 25.8
_cell_measurement_theta_min 3.5
_cell_volume 1704.7(2)
_computing_cell_refinement 'X-Area (Stoe & Cie, 2001)'
_computing_data_collection 'X-Area (Stoe & Cie, 2001)'
_computing_data_reduction 'X-Area (Stoe & Cie, 2001)'
_computing_molecular_graphics 'XP in SHELXTL-Plus (Sheldrick, 1991)'
_computing_publication_material SHELXL97
_computing_structure_refinement 'SHELXL97 (Sheldrick, 1997) '
_computing_structure_solution 'SHELXS97 (Sheldrick, 1990) '
_diffrn_ambient_temperature 173(2)
_diffrn_measured_fraction_theta_full 0.997
_diffrn_measured_fraction_theta_max 0.994
_diffrn_measurement_device_type 'STOE IPDS II two-circle-diffractometer'
_diffrn_measurement_method \w
_diffrn_radiation_monochromator graphite
_diffrn_radiation_source 'fine-focus sealed tube'
_diffrn_radiation_type MoK\a
_diffrn_radiation_wavelength 0.71073
_diffrn_reflns_av_R_equivalents 0.0716
_diffrn_reflns_av_sigmaI/netI 0.0613
_diffrn_reflns_limit_h_max 12
_diffrn_reflns_limit_h_min -13
_diffrn_reflns_limit_k_max 13
_diffrn_reflns_limit_k_min -13
_diffrn_reflns_limit_l_max 16
_diffrn_reflns_limit_l_min -16
_diffrn_reflns_number 21782
_diffrn_reflns_theta_full 25.00
_diffrn_reflns_theta_max 25.69
_diffrn_reflns_theta_min 3.51
_diffrn_standards_number 0
_exptl_absorpt_coefficient_mu 0.883
_exptl_absorpt_correction_T_max 0.9572
_exptl_absorpt_correction_T_min 0.8161
_exptl_absorpt_correction_type multi-scan
_exptl_absorpt_process_details 'MULABS (Spek, 2003; Blessing, 1995)'
_exptl_crystal_colour red
_exptl_crystal_density_diffrn 1.364
_exptl_crystal_density_method 'not measured'
_exptl_crystal_description needle
_exptl_crystal_F_000 728
_exptl_crystal_size_max 0.24
_exptl_crystal_size_mid 0.06
_exptl_crystal_size_min 0.05
_refine_diff_density_max 0.461
_refine_diff_density_min -0.476
_refine_diff_density_rms 0.066
_refine_ls_abs_structure_details 'Flack H D (1983), Acta Cryst. A39, 876-881'
_refine_ls_abs_structure_Flack 0.00(2)
_refine_ls_extinction_method none
_refine_ls_goodness_of_fit_ref 1.025
_refine_ls_hydrogen_treatment mixed
_refine_ls_matrix_type full
_refine_ls_number_parameters 217
_refine_ls_number_reflns 3214
_refine_ls_number_restraints 1
_refine_ls_restrained_S_all 1.025
_refine_ls_R_factor_all 0.0486
_refine_ls_R_factor_gt 0.0433
_refine_ls_shift/su_max 0.000
_refine_ls_shift/su_mean 0.000
_refine_ls_structure_factor_coef Fsqd
_refine_ls_weighting_details 'calc w=1/[\s^2^(Fo^2^)+(0.0688P)^2^+0.0000P] where P=(Fo^2^+2Fc^2^)/3'
_refine_ls_weighting_scheme calc
_refine_ls_wR_factor_gt 0.1033
_refine_ls_wR_factor_ref 0.1069
_reflns_number_gt 2966
_reflns_number_total 3214
_reflns_threshold_expression I>2\s(I)
_cod_data_source_file B821406A.txt
_cod_data_source_block wa721
_cod_depositor_comments
;
The following automatic conversions were performed:
'_symmetry_cell_setting' value 'Tetragonal' changed to 'tetragonal'
according to '/home/saulius/struct/CIF-dictionaries/cif_core.dic'
dictionary named 'cif_core.dic' version 2.4.1 from 2010-06-29.

Automatic conversion script
Id: cif_fix_enum 1527 2010-12-29 10:47:43Z saulius 
;
_cod_database_code 7001039

loop_
_symmetry_equiv_pos_as_xyz
'x, y, z'
'-x, -y, z+1/2'
'-y, x, z+3/4'
'y, -x, z+1/4'

loop_
_atom_site_label
_atom_site_type_symbol
_atom_site_fract_x
_atom_site_fract_y
_atom_site_fract_z
_atom_site_U_iso_or_equiv
_atom_site_adp_type
_atom_site_occupancy
_atom_site_symmetry_multiplicity
_atom_site_calc_flag
_atom_site_refinement_flags
_atom_site_disorder_assembly
_atom_site_disorder_group
Fe1 Fe 0.72959(4) 0.75500(4) 0.61649(4) 0.03433(15) Uani 1 1 d . . .
B1 B 0.8113(3) 0.7611(3) 0.4051(3) 0.0337(8) Uani 1 1 d . . .
C1 C 0.8605(3) 0.7629(3) 0.5114(2) 0.0353(7) Uani 1 1 d . . .
C2 C 0.8662(4) 0.8646(3) 0.5770(3) 0.0396(8) Uani 1 1 d . . .
H2 H 0.8590 0.9457 0.5574 0.048 Uiso 1 1 calc R . .
C3 C 0.8842(4) 0.8244(4) 0.6756(3) 0.0444(9) Uani 1 1 d . . .
H3 H 0.8903 0.8735 0.7324 0.053 Uiso 1 1 calc R . .
C4 C 0.8916(4) 0.6974(4) 0.6739(3) 0.0447(9) Uani 1 1 d . . .
H4 H 0.9039 0.6473 0.7295 0.054 Uiso 1 1 calc R . .
C5 C 0.8774(3) 0.6587(3) 0.5748(3) 0.0386(8) Uani 1 1 d . . .
H5 H 0.8787 0.5781 0.5532 0.046 Uiso 1 1 calc R . .
C11 C 0.5650(3) 0.7445(4) 0.5492(3) 0.0502(10) Uani 1 1 d . . .
H11 H 0.5510 0.7347 0.4806 0.060 Uiso 1 1 calc R . .
C12 C 0.5773(3) 0.8557(4) 0.5991(3) 0.0521(10) Uani 1 1 d . . .
H12 H 0.5730 0.9327 0.5703 0.063 Uiso 1 1 calc R . .
C13 C 0.5973(4) 0.8289(4) 0.7013(4) 0.0572(11) Uani 1 1 d . . .
H13 H 0.6093 0.8856 0.7524 0.069 Uiso 1 1 calc R . .
C14 C 0.5962(4) 0.7035(4) 0.7131(3) 0.0517(10) Uani 1 1 d . . .
H14 H 0.6064 0.6615 0.7733 0.062 Uiso 1 1 calc R . .
C15 C 0.5770(3) 0.6512(3) 0.6184(3) 0.0461(8) Uani 1 1 d . . .
H15 H 0.5730 0.5683 0.6044 0.055 Uiso 1 1 calc R . .
C21 C 0.7846(3) 0.8790(3) 0.3454(2) 0.0351(7) Uani 1 1 d . . .
C22 C 0.6934(3) 0.8767(3) 0.2738(3) 0.0402(8) Uani 1 1 d . . .
H22 H 0.6485 0.8056 0.2651 0.048 Uiso 1 1 calc R . .
C23 C 0.6674(4) 0.9756(4) 0.2155(3) 0.0486(9) Uani 1 1 d . . .
H23 H 0.6040 0.9720 0.1691 0.058 Uiso 1 1 calc R . .
C24 C 0.7333(4) 1.0785(4) 0.2250(3) 0.0521(10) Uani 1 1 d . . .
H24 H 0.7164 1.1455 0.1844 0.063 Uiso 1 1 calc R . .
C25 C 0.8238(4) 1.0840(3) 0.2937(3) 0.0471(9) Uani 1 1 d . . .
H25 H 0.8692 1.1550 0.3004 0.057 Uiso 1 1 calc R . .
C26 C 0.8492(3) 0.9862(3) 0.3533(2) 0.0365(7) Uani 1 1 d . . .
H26 H 0.9116 0.9919 0.4005 0.044 Uiso 1 1 calc R . .
C31 C 0.7882(3) 0.6394(3) 0.3494(2) 0.0364(7) Uani 1 1 d . . .
C32 C 0.7208(4) 0.5433(3) 0.3840(3) 0.0462(9) Uani 1 1 d . . .
H32 H 0.6845 0.5489 0.4472 0.055 Uiso 1 1 calc R . .
C33 C 0.7050(5) 0.4399(4) 0.3292(3) 0.0607(12) Uani 1 1 d . . .
H33 H 0.6571 0.3768 0.3540 0.073 Uiso 1 1 calc R . .
C34 C 0.7605(6) 0.4297(4) 0.2370(3) 0.0680(15) Uani 1 1 d . . .
H34 H 0.7517 0.3588 0.1993 0.082 Uiso 1 1 calc R . .
C35 C 0.8278(5) 0.5228(4) 0.2011(3) 0.0564(11) Uani 1 1 d . . .
H35 H 0.8661 0.5158 0.1389 0.068 Uiso 1 1 calc R . .
C36 C 0.8398(4) 0.6268(3) 0.2558(3) 0.0419(8) Uani 1 1 d . . .
H36 H 0.8842 0.6913 0.2290 0.050 Uiso 1 1 calc R . .

loop_
_atom_site_aniso_label
_atom_site_aniso_U_11
_atom_site_aniso_U_22
_atom_site_aniso_U_33
_atom_site_aniso_U_23
_atom_site_aniso_U_13
_atom_site_aniso_U_12
Fe1 0.0403(3) 0.0340(2) 0.0287(2) -0.00050(17) 0.0025(3) 0.0008(2)
B1 0.0332(18) 0.0351(19) 0.0327(18) -0.0016(14) 0.0058(14) 0.0000(15)
C1 0.0391(18) 0.0349(17) 0.0319(16) -0.0022(13) -0.0006(13) 0.0005(14)
C2 0.050(2) 0.0343(18) 0.0346(17) -0.0041(13) -0.0037(15) -0.0024(15)
C3 0.054(2) 0.046(2) 0.0335(18) -0.0070(15) -0.0079(16) -0.0047(18)
C4 0.048(2) 0.051(2) 0.0352(19) 0.0045(16) -0.0109(15) 0.0006(17)
C5 0.044(2) 0.0344(18) 0.0375(17) -0.0008(14) -0.0035(15) 0.0014(16)
C11 0.0326(19) 0.062(3) 0.056(2) 0.0087(19) 0.0010(16) -0.0008(18)
C12 0.045(2) 0.050(2) 0.062(3) 0.0110(19) 0.0159(18) 0.0112(17)
C13 0.063(3) 0.051(2) 0.057(3) -0.0030(19) 0.024(2) 0.004(2)
C14 0.059(3) 0.050(2) 0.046(2) 0.0051(18) 0.0180(19) -0.0029(18)
C15 0.0410(18) 0.0474(19) 0.050(2) -0.0001(19) 0.0023(19) -0.0035(15)
C21 0.0359(16) 0.0365(17) 0.0330(17) -0.0032(12) 0.0033(13) 0.0019(13)
C22 0.0404(19) 0.0366(18) 0.0434(19) -0.0021(15) -0.0023(15) 0.0036(15)
C23 0.052(2) 0.046(2) 0.048(2) 0.0059(18) -0.0050(17) 0.0094(18)
C24 0.068(3) 0.039(2) 0.049(2) 0.0084(16) 0.0015(19) 0.0072(19)
C25 0.059(2) 0.0330(19) 0.050(2) -0.0042(16) 0.0140(18) -0.0030(18)
C26 0.0404(16) 0.0376(16) 0.0315(16) -0.0030(14) 0.0072(14) -0.0006(13)
C31 0.0430(17) 0.0381(17) 0.0280(16) -0.0011(12) -0.0066(13) 0.0030(14)
C32 0.062(2) 0.0431(19) 0.0330(18) 0.0043(14) -0.0056(16) -0.0056(17)
C33 0.090(4) 0.038(2) 0.054(3) 0.0068(17) -0.020(2) -0.012(2)
C34 0.120(4) 0.040(2) 0.043(2) -0.0078(17) -0.028(3) 0.007(2)
C35 0.088(3) 0.050(2) 0.0319(18) -0.0060(17) -0.010(2) 0.014(2)
C36 0.052(2) 0.0428(19) 0.0313(17) -0.0017(14) -0.0046(15) 0.0038(16)

loop_
_atom_type_symbol
_atom_type_description
_atom_type_scat_dispersion_real
_atom_type_scat_dispersion_imag
_atom_type_scat_source
C C 0.0033 0.0016 'International Tables Vol C Tables 4.2.6.8 and 6.1.1.4'
H H 0.0000 0.0000 'International Tables Vol C Tables 4.2.6.8 and 6.1.1.4'
B B 0.0013 0.0007 'International Tables Vol C Tables 4.2.6.8 and 6.1.1.4'
Fe Fe 0.3463 0.8444 'International Tables Vol C Tables 4.2.6.8 and 6.1.1.4'

loop_
_geom_angle_atom_site_label_1
_geom_angle_atom_site_label_2
_geom_angle_atom_site_label_3
_geom_angle
_geom_angle_site_symmetry_1
_geom_angle_site_symmetry_3
_geom_angle_publ_flag
C2 Fe1 C1 41.55(13) . . ?
C2 Fe1 C5 68.83(15) . . ?
C1 Fe1 C5 41.78(14) . . ?
C2 Fe1 C13 116.57(17) . . ?
C1 Fe1 C13 152.97(16) . . ?
C5 Fe1 C13 161.50(17) . . ?
C2 Fe1 C3 40.67(15) . . ?
C1 Fe1 C3 69.58(15) . . ?
C5 Fe1 C3 68.11(15) . . ?
C13 Fe1 C3 103.76(19) . . ?
C2 Fe1 C12 105.23(17) . . ?
C1 Fe1 C12 119.39(15) . . ?
C5 Fe1 C12 157.50(16) . . ?
C13 Fe1 C12 40.86(19) . . ?
C3 Fe1 C12 122.32(17) . . ?
C2 Fe1 C11 126.29(16) . . ?
C1 Fe1 C11 109.66(15) . . ?
C5 Fe1 C11 124.74(16) . . ?
C13 Fe1 C11 67.9(2) . . ?
C3 Fe1 C11 161.06(17) . . ?
C12 Fe1 C11 40.43(18) . . ?
C2 Fe1 C15 164.81(16) . . ?
C1 Fe1 C15 128.74(16) . . ?
C5 Fe1 C15 111.99(15) . . ?
C13 Fe1 C15 67.81(18) . . ?
C3 Fe1 C15 154.48(16) . . ?
C12 Fe1 C15 67.91(16) . . ?
C11 Fe1 C15 39.94(16) . . ?
C2 Fe1 C14 151.45(16) . . ?
C1 Fe1 C14 165.98(15) . . ?
C5 Fe1 C14 127.54(16) . . ?
C13 Fe1 C14 40.16(18) . . ?
C3 Fe1 C14 117.86(18) . . ?
C12 Fe1 C14 68.05(17) . . ?
C11 Fe1 C14 67.47(18) . . ?
C15 Fe1 C14 40.33(17) . . ?
C2 Fe1 C4 68.20(16) . . ?
C1 Fe1 C4 69.37(15) . . ?
C5 Fe1 C4 40.16(15) . . ?
C13 Fe1 C4 123.2(2) . . ?
C3 Fe1 C4 40.29(16) . . ?
C12 Fe1 C4 159.57(17) . . ?
C11 Fe1 C4 158.41(17) . . ?
C15 Fe1 C4 122.90(16) . . ?
C14 Fe1 C4 107.94(18) . . ?
C1 B1 C21 122.4(3) . . ?
C1 B1 C31 121.1(3) . . ?
C21 B1 C31 116.5(3) . . ?
C2 C1 C5 105.2(3) . . ?
C2 C1 B1 126.9(3) . . ?
C5 C1 B1 125.8(3) . . ?
C2 C1 Fe1 68.8(2) . . ?
C5 C1 Fe1 69.46(19) . . ?
B1 C1 Fe1 113.2(2) . . ?
C3 C2 C1 109.4(3) . . ?
C3 C2 Fe1 70.7(2) . . ?
C1 C2 Fe1 69.7(2) . . ?
C3 C2 H2 125.3 . . ?
C1 C2 H2 125.3 . . ?
Fe1 C2 H2 126.0 . . ?
C4 C3 C2 108.1(3) . . ?
C4 C3 Fe1 70.5(2) . . ?
C2 C3 Fe1 68.7(2) . . ?
C4 C3 H3 126.0 . . ?
C2 C3 H3 126.0 . . ?
Fe1 C3 H3 126.4 . . ?
C3 C4 C5 108.3(3) . . ?
C3 C4 Fe1 69.2(2) . . ?
C5 C4 Fe1 69.1(2) . . ?
C3 C4 H4 125.9 . . ?
C5 C4 H4 125.9 . . ?
Fe1 C4 H4 127.4 . . ?
C4 C5 C1 109.0(3) . . ?
C4 C5 Fe1 70.7(2) . . ?
C1 C5 Fe1 68.8(2) . . ?
C4 C5 H5 125.5 . . ?
C1 C5 H5 125.5 . . ?
Fe1 C5 H5 126.6 . . ?
C15 C11 C12 108.9(4) . . ?
C15 C11 Fe1 70.3(2) . . ?
C12 C11 Fe1 69.7(2) . . ?
C15 C11 H11 125.6 . . ?
C12 C11 H11 125.6 . . ?
Fe1 C11 H11 126.0 . . ?
C11 C12 C13 106.9(4) . . ?
C11 C12 Fe1 69.8(2) . . ?
C13 C12 Fe1 69.2(2) . . ?
C11 C12 H12 126.6 . . ?
C13 C12 H12 126.6 . . ?
Fe1 C12 H12 126.0 . . ?
C14 C13 C12 108.3(4) . . ?
C14 C13 Fe1 70.6(2) . . ?
C12 C13 Fe1 69.9(2) . . ?
C14 C13 H13 125.8 . . ?
C12 C13 H13 125.8 . . ?
Fe1 C13 H13 125.2 . . ?
C13 C14 C15 108.0(4) . . ?
C13 C14 Fe1 69.2(2) . . ?
C15 C14 Fe1 69.8(2) . . ?
C13 C14 H14 126.0 . . ?
C15 C14 H14 126.0 . . ?
Fe1 C14 H14 126.5 . . ?
C11 C15 C14 107.9(4) . . ?
C11 C15 Fe1 69.8(2) . . ?
C14 C15 Fe1 69.9(2) . . ?
C11 C15 H15 126.0 . . ?
C14 C15 H15 126.0 . . ?
Fe1 C15 H15 125.9 . . ?
C26 C21 C22 116.2(3) . . ?
C26 C21 B1 125.3(3) . . ?
C22 C21 B1 118.4(3) . . ?
C23 C22 C21 121.9(4) . . ?
C23 C22 H22 119.1 . . ?
C21 C22 H22 119.1 . . ?
C24 C23 C22 120.2(4) . . ?
C24 C23 H23 119.9 . . ?
C22 C23 H23 119.9 . . ?
C23 C24 C25 119.7(4) . . ?
C23 C24 H24 120.2 . . ?
C25 C24 H24 120.2 . . ?
C24 C25 C26 120.5(4) . . ?
C24 C25 H25 119.7 . . ?
C26 C25 H25 119.7 . . ?
C25 C26 C21 121.5(3) . . ?
C25 C26 H26 119.2 . . ?
C21 C26 H26 119.2 . . ?
C32 C31 C36 116.7(3) . . ?
C32 C31 B1 126.4(3) . . ?
C36 C31 B1 116.9(3) . . ?
C33 C32 C31 122.2(4) . . ?
C33 C32 H32 118.9 . . ?
C31 C32 H32 118.9 . . ?
C32 C33 C34 119.3(4) . . ?
C32 C33 H33 120.4 . . ?
C34 C33 H33 120.4 . . ?
C35 C34 C33 119.7(4) . . ?
C35 C34 H34 120.1 . . ?
C33 C34 H34 120.1 . . ?
C34 C35 C36 120.1(4) . . ?
C34 C35 H35 119.9 . . ?
C36 C35 H35 119.9 . . ?
C35 C36 C31 121.8(4) . . ?
C35 C36 H36 119.1 . . ?
C31 C36 H36 119.1 . . ?

loop_
_geom_bond_atom_site_label_1
_geom_bond_atom_site_label_2
_geom_bond_distance
_geom_bond_site_symmetry_2
_geom_bond_publ_flag
Fe1 C2 2.036(4) . ?
Fe1 C1 2.048(3) . ?
Fe1 C5 2.057(4) . ?
Fe1 C13 2.052(4) . ?
Fe1 C3 2.062(4) . ?
Fe1 C12 2.061(4) . ?
Fe1 C11 2.062(4) . ?
Fe1 C15 2.069(4) . ?
Fe1 C14 2.070(4) . ?
Fe1 C4 2.079(4) . ?
B1 C1 1.542(5) . ?
B1 C21 1.579(5) . ?
B1 C31 1.581(5) . ?
C1 C2 1.448(5) . ?
C1 C5 1.464(5) . ?
C2 C3 1.424(5) . ?
C2 H2 0.9500 . ?
C3 C4 1.426(6) . ?
C3 H3 0.9500 . ?
C4 C5 1.420(5) . ?
C4 H4 0.9500 . ?
C5 H5 0.9500 . ?
C11 C15 1.411(6) . ?
C11 C12 1.425(6) . ?
C11 H11 0.9500 . ?
C12 C13 1.436(7) . ?
C12 H12 0.9500 . ?
C13 C14 1.415(6) . ?
C13 H13 0.9500 . ?
C14 C15 1.427(6) . ?
C14 H14 0.9500 . ?
C15 H15 0.9500 . ?
C21 C26 1.407(5) . ?
C21 C22 1.409(5) . ?
C22 C23 1.393(5) . ?
C22 H22 0.9500 . ?
C23 C24 1.377(6) . ?
C23 H23 0.9500 . ?
C24 C25 1.379(6) . ?
C24 H24 0.9500 . ?
C25 C26 1.392(6) . ?
C25 H25 0.9500 . ?
C26 H26 0.9500 . ?
C31 C32 1.398(5) . ?
C31 C36 1.402(5) . ?
C32 C33 1.388(6) . ?
C32 H32 0.9500 . ?
C33 C34 1.401(7) . ?
C33 H33 0.9500 . ?
C34 C35 1.376(7) . ?
C34 H34 0.9500 . ?
C35 C36 1.389(6) . ?
C35 H35 0.9500 . ?
C36 H36 0.9500 . ?

loop_
_geom_torsion_atom_site_label_1
_geom_torsion_atom_site_label_2
_geom_torsion_atom_site_label_3
_geom_torsion_atom_site_label_4
_geom_torsion
_geom_torsion_site_symmetry_1
_geom_torsion_site_symmetry_2
_geom_torsion_site_symmetry_3
_geom_torsion_site_symmetry_4
_geom_torsion_publ_flag
C21 B1 C1 C2 13.3(6) . . . . ?
C31 B1 C1 C2 -168.3(4) . . . . ?
C21 B1 C1 C5 174.1(3) . . . . ?
C31 B1 C1 C5 -7.5(5) . . . . ?
C21 B1 C1 Fe1 93.4(3) . . . . ?
C31 B1 C1 Fe1 -88.2(3) . . . . ?
C5 Fe1 C1 C2 -116.5(3) . . . . ?
C13 Fe1 C1 C2 43.3(5) . . . . ?
C3 Fe1 C1 C2 -36.9(2) . . . . ?
C12 Fe1 C1 C2 79.6(3) . . . . ?
C11 Fe1 C1 C2 123.0(2) . . . . ?
C15 Fe1 C1 C2 163.8(2) . . . . ?
C14 Fe1 C1 C2 -161.4(7) . . . . ?
C4 Fe1 C1 C2 -80.0(2) . . . . ?
C2 Fe1 C1 C5 116.5(3) . . . . ?
C13 Fe1 C1 C5 159.7(4) . . . . ?
C3 Fe1 C1 C5 79.6(2) . . . . ?
C12 Fe1 C1 C5 -164.0(2) . . . . ?
C11 Fe1 C1 C5 -120.6(2) . . . . ?
C15 Fe1 C1 C5 -79.8(2) . . . . ?
C14 Fe1 C1 C5 -45.0(8) . . . . ?
C4 Fe1 C1 C5 36.5(2) . . . . ?
C2 Fe1 C1 B1 -122.3(3) . . . . ?
C5 Fe1 C1 B1 121.3(3) . . . . ?
C13 Fe1 C1 B1 -79.0(5) . . . . ?
C3 Fe1 C1 B1 -159.1(3) . . . . ?
C12 Fe1 C1 B1 -42.7(3) . . . . ?
C11 Fe1 C1 B1 0.7(3) . . . . ?
C15 Fe1 C1 B1 41.5(3) . . . . ?
C14 Fe1 C1 B1 76.3(8) . . . . ?
C4 Fe1 C1 B1 157.7(3) . . . . ?
C5 C1 C2 C3 -0.6(4) . . . . ?
B1 C1 C2 C3 163.3(4) . . . . ?
Fe1 C1 C2 C3 59.7(3) . . . . ?
C5 C1 C2 Fe1 -60.3(2) . . . . ?
B1 C1 C2 Fe1 103.7(4) . . . . ?
C1 Fe1 C2 C3 -120.4(3) . . . . ?
C5 Fe1 C2 C3 -80.6(2) . . . . ?
C13 Fe1 C2 C3 80.0(3) . . . . ?
C12 Fe1 C2 C3 122.2(2) . . . . ?
C11 Fe1 C2 C3 161.1(2) . . . . ?
C15 Fe1 C2 C3 -176.7(5) . . . . ?
C14 Fe1 C2 C3 50.3(5) . . . . ?
C4 Fe1 C2 C3 -37.3(2) . . . . ?
C5 Fe1 C2 C1 39.8(2) . . . . ?
C13 Fe1 C2 C1 -159.6(2) . . . . ?
C3 Fe1 C2 C1 120.4(3) . . . . ?
C12 Fe1 C2 C1 -117.4(2) . . . . ?
C11 Fe1 C2 C1 -78.5(3) . . . . ?
C15 Fe1 C2 C1 -56.3(7) . . . . ?
C14 Fe1 C2 C1 170.7(3) . . . . ?
C4 Fe1 C2 C1 83.1(2) . . . . ?
C1 C2 C3 C4 0.6(5) . . . . ?
Fe1 C2 C3 C4 59.7(3) . . . . ?
C1 C2 C3 Fe1 -59.1(3) . . . . ?
C2 Fe1 C3 C4 -119.4(3) . . . . ?
C1 Fe1 C3 C4 -81.8(2) . . . . ?
C5 Fe1 C3 C4 -36.9(2) . . . . ?
C13 Fe1 C3 C4 125.6(3) . . . . ?
C12 Fe1 C3 C4 165.6(2) . . . . ?
C11 Fe1 C3 C4 -173.0(5) . . . . ?
C15 Fe1 C3 C4 58.6(4) . . . . ?
C14 Fe1 C3 C4 85.1(3) . . . . ?
C1 Fe1 C3 C2 37.6(2) . . . . ?
C5 Fe1 C3 C2 82.5(2) . . . . ?
C13 Fe1 C3 C2 -114.9(2) . . . . ?
C12 Fe1 C3 C2 -75.0(3) . . . . ?
C11 Fe1 C3 C2 -53.6(6) . . . . ?
C15 Fe1 C3 C2 178.0(3) . . . . ?
C14 Fe1 C3 C2 -155.4(2) . . . . ?
C4 Fe1 C3 C2 119.4(3) . . . . ?
C2 C3 C4 C5 -0.4(5) . . . . ?
Fe1 C3 C4 C5 58.2(3) . . . . ?
C2 C3 C4 Fe1 -58.6(3) . . . . ?
C2 Fe1 C4 C3 37.7(2) . . . . ?
C1 Fe1 C4 C3 82.4(2) . . . . ?
C5 Fe1 C4 C3 120.3(3) . . . . ?
C13 Fe1 C4 C3 -70.6(3) . . . . ?
C12 Fe1 C4 C3 -37.1(6) . . . . ?
C11 Fe1 C4 C3 173.9(4) . . . . ?
C15 Fe1 C4 C3 -154.0(2) . . . . ?
C14 Fe1 C4 C3 -112.2(2) . . . . ?
C2 Fe1 C4 C5 -82.6(2) . . . . ?
C1 Fe1 C4 C5 -37.9(2) . . . . ?
C13 Fe1 C4 C5 169.1(2) . . . . ?
C3 Fe1 C4 C5 -120.3(3) . . . . ?
C12 Fe1 C4 C5 -157.3(4) . . . . ?
C11 Fe1 C4 C5 53.6(5) . . . . ?
C15 Fe1 C4 C5 85.7(3) . . . . ?
C14 Fe1 C4 C5 127.5(2) . . . . ?
C3 C4 C5 C1 0.0(5) . . . . ?
Fe1 C4 C5 C1 58.2(3) . . . . ?
C3 C4 C5 Fe1 -58.3(3) . . . . ?
C2 C1 C5 C4 0.4(4) . . . . ?
B1 C1 C5 C4 -163.8(3) . . . . ?
Fe1 C1 C5 C4 -59.4(3) . . . . ?
C2 C1 C5 Fe1 59.9(2) . . . . ?
B1 C1 C5 Fe1 -104.3(3) . . . . ?
C2 Fe1 C5 C4 80.9(2) . . . . ?
C1 Fe1 C5 C4 120.4(3) . . . . ?
C13 Fe1 C5 C4 -29.9(6) . . . . ?
C3 Fe1 C5 C4 37.0(2) . . . . ?
C12 Fe1 C5 C4 159.4(4) . . . . ?
C11 Fe1 C5 C4 -158.9(2) . . . . ?
C15 Fe1 C5 C4 -115.5(2) . . . . ?
C14 Fe1 C5 C4 -72.0(3) . . . . ?
C2 Fe1 C5 C1 -39.5(2) . . . . ?
C13 Fe1 C5 C1 -150.3(5) . . . . ?
C3 Fe1 C5 C1 -83.4(2) . . . . ?
C12 Fe1 C5 C1 39.0(5) . . . . ?
C11 Fe1 C5 C1 80.7(3) . . . . ?
C15 Fe1 C5 C1 124.1(2) . . . . ?
C14 Fe1 C5 C1 167.5(2) . . . . ?
C4 Fe1 C5 C1 -120.4(3) . . . . ?
C2 Fe1 C11 C15 171.1(2) . . . . ?
C1 Fe1 C11 C15 127.5(2) . . . . ?
C5 Fe1 C11 C15 83.2(3) . . . . ?
C13 Fe1 C11 C15 -81.4(3) . . . . ?
C3 Fe1 C11 C15 -148.3(5) . . . . ?
C12 Fe1 C11 C15 -119.9(4) . . . . ?
C14 Fe1 C11 C15 -37.8(3) . . . . ?
C4 Fe1 C11 C15 44.0(5) . . . . ?
C2 Fe1 C11 C12 -69.0(3) . . . . ?
C1 Fe1 C11 C12 -112.6(2) . . . . ?
C5 Fe1 C11 C12 -156.9(2) . . . . ?
C13 Fe1 C11 C12 38.5(3) . . . . ?
C3 Fe1 C11 C12 -28.4(6) . . . . ?
C15 Fe1 C11 C12 119.9(4) . . . . ?
C14 Fe1 C11 C12 82.1(3) . . . . ?
C4 Fe1 C11 C12 163.9(4) . . . . ?
C15 C11 C12 C13 0.0(4) . . . . ?
Fe1 C11 C12 C13 -59.6(3) . . . . ?
C15 C11 C12 Fe1 59.6(3) . . . . ?
C2 Fe1 C12 C11 128.8(2) . . . . ?
C1 Fe1 C12 C11 86.2(3) . . . . ?
C5 Fe1 C12 C11 57.5(5) . . . . ?
C13 Fe1 C12 C11 -118.0(4) . . . . ?
C3 Fe1 C12 C11 169.5(2) . . . . ?
C15 Fe1 C12 C11 -36.9(3) . . . . ?
C14 Fe1 C12 C11 -80.6(3) . . . . ?
C4 Fe1 C12 C11 -163.1(4) . . . . ?
C2 Fe1 C12 C13 -113.2(3) . . . . ?
C1 Fe1 C12 C13 -155.7(3) . . . . ?
C5 Fe1 C12 C13 175.5(4) . . . . ?
C3 Fe1 C12 C13 -72.5(3) . . . . ?
C11 Fe1 C12 C13 118.0(4) . . . . ?
C15 Fe1 C12 C13 81.1(3) . . . . ?
C14 Fe1 C12 C13 37.5(3) . . . . ?
C4 Fe1 C12 C13 -45.0(6) . . . . ?
C11 C12 C13 C14 -0.5(5) . . . . ?
Fe1 C12 C13 C14 -60.4(3) . . . . ?
C11 C12 C13 Fe1 60.0(3) . . . . ?
C2 Fe1 C13 C14 -158.5(3) . . . . ?
C1 Fe1 C13 C14 171.0(3) . . . . ?
C5 Fe1 C13 C14 -55.7(7) . . . . ?
C3 Fe1 C13 C14 -117.1(3) . . . . ?
C12 Fe1 C13 C14 118.9(4) . . . . ?
C11 Fe1 C13 C14 80.8(3) . . . . ?
C15 Fe1 C13 C14 37.5(3) . . . . ?
C4 Fe1 C13 C14 -78.2(3) . . . . ?
C2 Fe1 C13 C12 82.6(3) . . . . ?
C1 Fe1 C13 C12 52.0(5) . . . . ?
C5 Fe1 C13 C12 -174.6(5) . . . . ?
C3 Fe1 C13 C12 123.9(3) . . . . ?
C11 Fe1 C13 C12 -38.2(3) . . . . ?
C15 Fe1 C13 C12 -81.4(3) . . . . ?
C14 Fe1 C13 C12 -118.9(4) . . . . ?
C4 Fe1 C13 C12 162.8(3) . . . . ?
C12 C13 C14 C15 0.7(5) . . . . ?
Fe1 C13 C14 C15 -59.3(3) . . . . ?
C12 C13 C14 Fe1 60.0(3) . . . . ?
C2 Fe1 C14 C13 43.4(5) . . . . ?
C1 Fe1 C14 C13 -162.9(6) . . . . ?
C5 Fe1 C14 C13 160.7(3) . . . . ?
C3 Fe1 C14 C13 77.9(3) . . . . ?
C12 Fe1 C14 C13 -38.1(3) . . . . ?
C11 Fe1 C14 C13 -82.0(3) . . . . ?
C15 Fe1 C14 C13 -119.4(4) . . . . ?
C4 Fe1 C14 C13 120.5(3) . . . . ?
C2 Fe1 C14 C15 162.8(3) . . . . ?
C1 Fe1 C14 C15 -43.5(8) . . . . ?
C5 Fe1 C14 C15 -79.9(3) . . . . ?
C13 Fe1 C14 C15 119.4(4) . . . . ?
C3 Fe1 C14 C15 -162.7(2) . . . . ?
C12 Fe1 C14 C15 81.3(3) . . . . ?
C11 Fe1 C14 C15 37.4(2) . . . . ?
C4 Fe1 C14 C15 -120.1(2) . . . . ?
C12 C11 C15 C14 0.4(4) . . . . ?
Fe1 C11 C15 C14 59.7(3) . . . . ?
C12 C11 C15 Fe1 -59.3(3) . . . . ?
C13 C14 C15 C11 -0.7(5) . . . . ?
Fe1 C14 C15 C11 -59.6(3) . . . . ?
C13 C14 C15 Fe1 58.9(3) . . . . ?
C2 Fe1 C15 C11 -28.3(7) . . . . ?
C1 Fe1 C15 C11 -73.4(3) . . . . ?
C5 Fe1 C15 C11 -118.4(3) . . . . ?
C13 Fe1 C15 C11 81.6(3) . . . . ?
C3 Fe1 C15 C11 156.6(4) . . . . ?
C12 Fe1 C15 C11 37.3(3) . . . . ?
C14 Fe1 C15 C11 119.0(4) . . . . ?
C4 Fe1 C15 C11 -162.3(2) . . . . ?
C2 Fe1 C15 C14 -147.3(6) . . . . ?
C1 Fe1 C15 C14 167.7(2) . . . . ?
C5 Fe1 C15 C14 122.7(3) . . . . ?
C13 Fe1 C15 C14 -37.4(3) . . . . ?
C3 Fe1 C15 C14 37.7(5) . . . . ?
C12 Fe1 C15 C14 -81.6(3) . . . . ?
C11 Fe1 C15 C14 -119.0(4) . . . . ?
C4 Fe1 C15 C14 78.7(3) . . . . ?
C1 B1 C21 C26 33.2(5) . . . . ?
C31 B1 C21 C26 -145.3(3) . . . . ?
C1 B1 C21 C22 -150.6(3) . . . . ?
C31 B1 C21 C22 30.9(4) . . . . ?
C26 C21 C22 C23 -1.1(5) . . . . ?
B1 C21 C22 C23 -177.6(3) . . . . ?
C21 C22 C23 C24 1.7(6) . . . . ?
C22 C23 C24 C25 -1.1(6) . . . . ?
C23 C24 C25 C26 0.1(6) . . . . ?
C24 C25 C26 C21 0.4(6) . . . . ?
C22 C21 C26 C25 0.1(5) . . . . ?
B1 C21 C26 C25 176.3(3) . . . . ?
C1 B1 C31 C32 52.8(5) . . . . ?
C21 B1 C31 C32 -128.7(4) . . . . ?
C1 B1 C31 C36 -127.6(3) . . . . ?
C21 B1 C31 C36 50.9(5) . . . . ?
C36 C31 C32 C33 0.0(6) . . . . ?
B1 C31 C32 C33 179.6(4) . . . . ?
C31 C32 C33 C34 1.5(7) . . . . ?
C32 C33 C34 C35 -1.3(7) . . . . ?
C33 C34 C35 C36 -0.6(7) . . . . ?
C34 C35 C36 C31 2.2(6) . . . . ?
C32 C31 C36 C35 -1.9(5) . . . . ?
B1 C31 C36 C35 178.4(4) . . . . ?
